data_4512068
loop_
_publ_author_name
'Wu, Xue-Ru'
'Yang, X\"u'
'Wei, Rong-Jia'
'Li, Jia'
'Zheng, Lan-Sun'
'Tao, Jun'

_publ_section_title
;
 Solvent-Mediated Isomerization of FeIIComplexes from a 3D 65&#x00B7;8
 Framework to a 2D 44Rhombus-Grid Network
;
_journal_issue 10
_journal_name_full 'Crystal Growth &amp; Design'
_journal_page_first 4891
_journal_paper_doi 10.1021/cg5011506
_journal_volume 14
_journal_year 2014
_chemical_formula_sum 'C34 H24 Fe N6 S2'
_chemical_formula_weight 636.56
_chemical_name_systematic
; 
 ? 
;
_space_group_IT_number 2
_symmetry_cell_setting triclinic
_symmetry_space_group_name_Hall '-P 1'
_symmetry_space_group_name_H-M 'P -1'
_atom_sites_solution_hydrogens geom
_atom_sites_solution_primary direct
_atom_sites_solution_secondary difmap
_audit_creation_method SHELXL-97
_cell_angle_alpha 99.140(4)
_cell_angle_beta 104.351(5)
_cell_angle_gamma 104.366(5)
_cell_formula_units_Z 1
_cell_length_a 7.7312(4)
_cell_length_b 9.0974(4)
_cell_length_c 11.4447(6)
_cell_measurement_reflns_used 2791
_cell_measurement_temperature 100(2)
_cell_measurement_theta_max 29.2160
_cell_measurement_theta_min 3.8620
_cell_volume 734.33(7)
_computing_cell_refinement 'CrysAlisPro, Agilent Technologies'
_computing_data_collection 'CrysAlisPro, Agilent Technologies'
_computing_data_reduction 'CrysAlisPro, Agilent Technologies'
_computing_molecular_graphics 'Bruker SHELXTL'
_computing_publication_material 'Bruker SHELXTL'
_computing_structure_refinement 'SHELXL-97 (Sheldrick, 1997)'
_computing_structure_solution 'SHELXS-97 (Sheldrick, 1990)'
_diffrn_ambient_temperature 100(2)
_diffrn_measured_fraction_theta_full 0.998
_diffrn_measured_fraction_theta_max 0.998
_diffrn_measurement_device_type 'ccd area detector'
_diffrn_measurement_method '\w scans'
_diffrn_radiation_monochromator graphite
_diffrn_radiation_source 'fine-focus sealed tube'
_diffrn_radiation_type MoK\a
_diffrn_radiation_wavelength 0.71073
_diffrn_reflns_av_R_equivalents 0.0221
_diffrn_reflns_av_sigmaI/netI 0.0423
_diffrn_reflns_limit_h_max 9
_diffrn_reflns_limit_h_min -9
_diffrn_reflns_limit_k_max 9
_diffrn_reflns_limit_k_min -11
_diffrn_reflns_limit_l_max 14
_diffrn_reflns_limit_l_min -12
_diffrn_reflns_number 4921
_diffrn_reflns_theta_full 26.00
_diffrn_reflns_theta_max 26.00
_diffrn_reflns_theta_min 3.37
_exptl_absorpt_coefficient_mu 0.691
_exptl_absorpt_correction_T_max 0.9662
_exptl_absorpt_correction_T_min 0.9341
_exptl_absorpt_correction_type multi-scan
_exptl_absorpt_process_details
;
CrysAlisPro, Agilent Technologies,
Version 1.171.36.28 (release 01-02-2013 CrysAlis171 .NET)
(compiled Feb  1 2013,16:14:44)
Empirical absorption correction using spherical harmonics,
 implemented in SCALE3 ABSPACK scaling algorithm.
;
_exptl_crystal_colour yellow
_exptl_crystal_density_diffrn 1.439
_exptl_crystal_density_method 'not measured'
_exptl_crystal_description block
_exptl_crystal_F_000 328
_exptl_crystal_size_max 0.10
_exptl_crystal_size_mid 0.10
_exptl_crystal_size_min 0.05
_refine_diff_density_max 0.893
_refine_diff_density_min -0.420
_refine_diff_density_rms 0.074
_refine_ls_extinction_method none
_refine_ls_goodness_of_fit_ref 0.998
_refine_ls_hydrogen_treatment constr
_refine_ls_matrix_type full
_refine_ls_number_parameters 196
_refine_ls_number_reflns 2883
_refine_ls_number_restraints 0
_refine_ls_restrained_S_all 0.998
_refine_ls_R_factor_all 0.0475
_refine_ls_R_factor_gt 0.0398
_refine_ls_shift/su_max 0.000
_refine_ls_shift/su_mean 0.000
_refine_ls_structure_factor_coef Fsqd
_refine_ls_weighting_details 'calc w=1/[\s^2^(Fo^2^)+(0.1000P)^2^+0.0000P] where P=(Fo^2^+2Fc^2^)/3'
_refine_ls_weighting_scheme calc
_refine_ls_wR_factor_gt 0.1261
_refine_ls_wR_factor_ref 0.1365
_reflns_number_gt 2484
_reflns_number_total 2883
_reflns_threshold_expression >2sigma(I)
_cod_data_source_file cg5011506_si_002.cif
_cod_data_source_block complex_3
_cod_original_sg_symbol_H-M P-1
_cod_database_code 4512068

loop_
_symmetry_equiv_pos_as_xyz
'x, y, z'
'-x, -y, -z'

loop_
_atom_site_label
_atom_site_type_symbol
_atom_site_fract_x
_atom_site_fract_y
_atom_site_fract_z
_atom_site_U_iso_or_equiv
_atom_site_adp_type
_atom_site_occupancy
_atom_site_symmetry_multiplicity
_atom_site_calc_flag
_atom_site_refinement_flags
Fe1 Fe 1.0000 0.5000 0.0000 0.01184(18) Uani 1 2 d S
S1 S 1.48743(9) 0.96499(7) 0.24716(7) 0.0283(2) Uani 1 1 d .
N1 N 1.0662(3) 0.3751(2) 0.14953(18) 0.0150(4) Uani 1 1 d .
N2 N 0.7539(3) 0.5138(2) 0.07391(18) 0.0150(4) Uani 1 1 d .
N3 N 1.1680(3) 0.7110(2) 0.12485(18) 0.0165(4) Uani 1 1 d .
C1 C 0.9059(3) 0.1103(3) 0.4894(2) 0.0171(5) Uani 1 1 d .
H1 H 0.8425 0.1845 0.4826 0.021 Uiso 1 1 calc R
C2 C 0.5307(3) 0.3712(3) 0.4363(2) 0.0144(5) Uani 1 1 d .
H2 H 0.5506 0.2840 0.3938 0.017 Uiso 1 1 calc R
C3 C 1.0218(3) 0.0942(3) 0.4152(2) 0.0146(5) Uani 1 1 d .
C4 C 0.4890(3) 0.3677(3) 0.5474(2) 0.0147(5) Uani 1 1 d .
H4 H 0.4825 0.2788 0.5786 0.018 Uiso 1 1 calc R
C5 C 1.3012(3) 0.8173(3) 0.1765(2) 0.0154(5) Uani 1 1 d .
C6 C 0.5431(3) 0.5032(3) 0.3876(2) 0.0142(5) Uani 1 1 d .
C7 C 0.6457(3) 0.3805(3) 0.0872(2) 0.0160(5) Uani 1 1 d .
H7 H 0.6230 0.2886 0.0291 0.019 Uiso 1 1 calc R
C8 C 1.0424(3) 0.1918(3) 0.3255(2) 0.0148(5) Uani 1 1 d .
C9 C 0.5986(3) 0.5082(3) 0.2726(2) 0.0134(5) Uani 1 1 d .
C10 C 0.8836(3) 0.0179(3) 0.5728(2) 0.0172(5) Uani 1 1 d .
H10 H 0.8055 0.0304 0.6212 0.021 Uiso 1 1 calc R
C11 C 1.0469(3) 0.3476(3) 0.3514(2) 0.0155(5) Uani 1 1 d .
H11 H 1.0404 0.3936 0.4282 0.019 Uiso 1 1 calc R
C12 C 0.6974(3) 0.6484(3) 0.2531(2) 0.0153(5) Uani 1 1 d .
H12 H 0.7143 0.7429 0.3062 0.018 Uiso 1 1 calc R
C13 C 1.0580(3) 0.1328(3) 0.2085(2) 0.0179(5) Uani 1 1 d .
H13 H 1.0619 0.0309 0.1874 0.022 Uiso 1 1 calc R
C14 C 1.0674(4) 0.2260(3) 0.1257(2) 0.0181(5) Uani 1 1 d .
H14 H 1.0750 0.1834 0.0484 0.022 Uiso 1 1 calc R
C15 C 1.0609(3) 0.4342(3) 0.2637(2) 0.0169(5) Uani 1 1 d .
H15 H 1.0669 0.5388 0.2846 0.020 Uiso 1 1 calc R
C16 C 0.7700(3) 0.6451(3) 0.1539(2) 0.0161(5) Uani 1 1 d .
H16 H 0.8338 0.7398 0.1419 0.019 Uiso 1 1 calc R
C17 C 0.5665(3) 0.3732(3) 0.1830(2) 0.0168(5) Uani 1 1 d .
H17 H 0.4919 0.2782 0.1876 0.020 Uiso 1 1 calc R

loop_
_atom_site_aniso_label
_atom_site_aniso_U_11
_atom_site_aniso_U_22
_atom_site_aniso_U_33
_atom_site_aniso_U_23
_atom_site_aniso_U_13
_atom_site_aniso_U_12
Fe1 0.0148(3) 0.0121(3) 0.0094(3) 0.00402(19) 0.0058(2) 0.00223(19)
S1 0.0215(4) 0.0148(4) 0.0399(5) -0.0025(3) 0.0044(3) 0.0009(3)
N1 0.0179(10) 0.0169(10) 0.0124(10) 0.0072(8) 0.0074(8) 0.0041(8)
N2 0.0173(11) 0.0197(10) 0.0114(10) 0.0065(8) 0.0072(8) 0.0068(8)
N3 0.0194(11) 0.0164(10) 0.0137(10) 0.0033(8) 0.0075(9) 0.0029(8)
C1 0.0171(12) 0.0196(12) 0.0148(12) 0.0065(9) 0.0031(10) 0.0059(9)
C2 0.0160(12) 0.0139(11) 0.0145(12) 0.0010(9) 0.0072(10) 0.0052(9)
C3 0.0165(12) 0.0160(11) 0.0099(11) 0.0050(9) 0.0029(10) 0.0020(9)
C4 0.0161(12) 0.0154(11) 0.0139(12) 0.0053(9) 0.0076(10) 0.0031(9)
C5 0.0222(13) 0.0175(12) 0.0134(12) 0.0066(9) 0.0098(10) 0.0117(10)
C6 0.0131(11) 0.0167(11) 0.0135(11) 0.0038(9) 0.0067(9) 0.0026(8)
C7 0.0158(12) 0.0180(11) 0.0127(11) 0.0008(9) 0.0061(10) 0.0022(9)
C8 0.0140(12) 0.0185(11) 0.0119(11) 0.0062(9) 0.0034(10) 0.0038(9)
C9 0.0110(11) 0.0191(11) 0.0135(11) 0.0067(9) 0.0064(9) 0.0058(8)
C10 0.0180(13) 0.0224(12) 0.0129(12) 0.0063(9) 0.0073(10) 0.0051(9)
C11 0.0184(12) 0.0193(12) 0.0102(11) 0.0053(9) 0.0047(10) 0.0065(9)
C12 0.0181(12) 0.0148(11) 0.0147(12) 0.0021(9) 0.0074(10) 0.0062(9)
C13 0.0238(13) 0.0168(12) 0.0155(12) 0.0051(9) 0.0086(11) 0.0067(9)
C14 0.0227(13) 0.0206(12) 0.0141(12) 0.0056(9) 0.0085(10) 0.0081(9)
C15 0.0177(12) 0.0183(12) 0.0147(12) 0.0046(9) 0.0039(10) 0.0060(9)
C16 0.0199(13) 0.0164(12) 0.0173(12) 0.0093(9) 0.0100(10) 0.0068(9)
C17 0.0166(12) 0.0162(11) 0.0170(12) 0.0033(9) 0.0088(10) 0.0007(9)

loop_
_atom_type_symbol
_atom_type_description
_atom_type_scat_dispersion_real
_atom_type_scat_dispersion_imag
_atom_type_scat_source
C C 0.0033 0.0016 'International Tables Vol C Tables 4.2.6.8 and 6.1.1.4'
H H 0.0000 0.0000 'International Tables Vol C Tables 4.2.6.8 and 6.1.1.4'
N N 0.0061 0.0033 'International Tables Vol C Tables 4.2.6.8 and 6.1.1.4'
Fe Fe 0.3463 0.8444 'International Tables Vol C Tables 4.2.6.8 and 6.1.1.4'
S S 0.1246 0.1234 'International Tables Vol C Tables 4.2.6.8 and 6.1.1.4'

loop_
_geom_angle_atom_site_label_1
_geom_angle_atom_site_label_2
_geom_angle_atom_site_label_3
_geom_angle
_geom_angle_site_symmetry_1
_geom_angle_site_symmetry_3
N3 Fe1 N3 180.0 . 2_765
N3 Fe1 N1 90.67(7) . 2_765
N3 Fe1 N1 89.33(7) 2_765 2_765
N3 Fe1 N1 89.33(7) . .
N3 Fe1 N1 90.67(7) 2_765 .
N1 Fe1 N1 180.00(7) 2_765 .
N3 Fe1 N2 90.49(7) . .
N3 Fe1 N2 89.51(7) 2_765 .
N1 Fe1 N2 96.74(7) 2_765 .
N1 Fe1 N2 83.26(7) . .
N3 Fe1 N2 89.51(7) . 2_765
N3 Fe1 N2 90.49(7) 2_765 2_765
N1 Fe1 N2 83.26(7) 2_765 2_765
N1 Fe1 N2 96.74(7) . 2_765
N2 Fe1 N2 180.0 . 2_765
C14 N1 C15 116.4(2) . .
C14 N1 Fe1 122.44(15) . .
C15 N1 Fe1 119.28(15) . .
C16 N2 C7 116.10(19) . .
C16 N2 Fe1 118.69(15) . .
C7 N2 Fe1 117.65(15) . .
C5 N3 Fe1 158.71(17) . .
C10 C1 C3 121.3(2) . .
C4 C2 C6 121.1(2) . .
C1 C3 C10 118.4(2) . 2_756
C1 C3 C8 120.7(2) . .
C10 C3 C8 120.8(2) 2_756 .
C2 C4 C6 120.5(2) . 2_666
N3 C5 S1 179.4(2) . .
C2 C6 C4 118.4(2) . 2_666
C2 C6 C9 120.3(2) . .
C4 C6 C9 121.2(2) 2_666 .
N2 C7 C17 123.4(2) . .
C11 C8 C13 116.1(2) . .
C11 C8 C3 121.9(2) . .
C13 C8 C3 121.9(2) . .
C17 C9 C12 116.6(2) . .
C17 C9 C6 122.1(2) . .
C12 C9 C6 121.2(2) . .
C1 C10 C3 120.3(2) . 2_756
C15 C11 C8 120.3(2) . .
C16 C12 C9 119.3(2) . .
C14 C13 C8 119.8(2) . .
N1 C14 C13 123.9(2) . .
N1 C15 C11 123.4(2) . .
N2 C16 C12 124.1(2) . .
C7 C17 C9 120.0(2) . .

loop_
_geom_bond_atom_site_label_1
_geom_bond_atom_site_label_2
_geom_bond_distance
_geom_bond_site_symmetry_2
Fe1 N3 2.0940(18) .
Fe1 N3 2.0940(18) 2_765
Fe1 N1 2.226(2) 2_765
Fe1 N1 2.226(2) .
Fe1 N2 2.2878(18) .
Fe1 N2 2.2878(18) 2_765
S1 C5 1.628(2) .
N1 C14 1.343(3) .
N1 C15 1.347(3) .
N2 C16 1.343(3) .
N2 C7 1.346(3) .
N3 C5 1.169(3) .
C1 C10 1.382(3) .
C1 C3 1.396(3) .
C2 C4 1.390(3) .
C2 C6 1.395(3) .
C3 C10 1.399(3) 2_756
C3 C8 1.473(3) .
C4 C6 1.398(3) 2_666
C6 C4 1.398(3) 2_666
C6 C9 1.485(3) .
C7 C17 1.385(3) .
C8 C11 1.391(3) .
C8 C13 1.407(3) .
C9 C17 1.394(3) .
C9 C12 1.397(3) .
C10 C3 1.399(3) 2_756
C11 C15 1.379(3) .
C12 C16 1.385(3) .
C13 C14 1.372(3) .
